data_2310555
loop_
_publ_author_name
'Cruickshank, D.W.J.'

_publ_section_title
;
 Refinements of structures containing bonds between Si, P, S or Cl and O
 or N
;
_journal_name_full 'Acta Crystallographica (1,1948-23,1967)'
_journal_page_first 677
_journal_page_last 679
_journal_volume 17
_journal_year 1964
_chemical_formula_sum 'O10 P4'
_chemical_name_systematic 'P4 O10'
_space_group_IT_number 161
_symmetry_space_group_name_Hall 'P 3* -2n'
_symmetry_space_group_name_H-M 'R 3 c :R'
_cell_angle_alpha 87
_cell_angle_beta 87
_cell_angle_gamma 87
_cell_formula_units_Z 2
_cell_length_a 7.43
_cell_length_b 7.43
_cell_length_c 7.43
_cell_volume 408.543
_citation_journal_id_ASTM ACCRA9
_cod_data_source_file Cruickshank_ACCRA9_1964_179.cif
_cod_data_source_block O10P4
_cod_original_cell_volume 408.5427
_cod_original_sg_symbol_Hall 'R 3 -2"c (-y+z,x+z,-x+y+z)'
_cod_database_code 2310555

loop_
_symmetry_equiv_pos_as_xyz
x,y,z
z,x,y
y,z,x
y+1/2,x+1/2,z+1/2
z+1/2,y+1/2,x+1/2
x+1/2,z+1/2,y+1/2

loop_
_atom_site_label
_atom_site_type_symbol
_atom_site_fract_x
_atom_site_fract_y
_atom_site_fract_z
_atom_site_occupancy
_atom_site_U_iso_or_equiv
O3 O-2 0.0515 -0.0563 -0.2149 1 0.0
O1 O-2 0.2389 0.2389 0.2389 1 0.0
P2 P+5 0.1225 -0.1904 -0.0568 1 0.0
O2 O-2 0.2225 -0.0542 0.0588 1 0.0
P1 P+5 0.1272 0.1272 0.1272 1 0.0
O4 O-2 0.2176 -0.3498 -0.1073 1 0.0
